data_1534070
loop_
_publ_author_name
'Ludwig, M.'

_publ_section_title
;
 Anwendung quantenmechanischer ab initio Rechnungen zum Studium
 ausgewaehlter Kristallstrukturprobleme
;
_journal_name_full 'Dissertation Thesis Darmstadt'
_journal_page_first 1
_journal_page_last 1
_journal_volume 1998
_journal_year 1998
_chemical_formula_sum 'Ca7 Ga1.34 N4'
_chemical_name_systematic '(Ca7 N4) Ga1.34'
_space_group_IT_number 55
_symmetry_space_group_name_Hall '-P 2 2ab'
_symmetry_space_group_name_H-M 'P b a m'
_cell_angle_alpha 90
_cell_angle_beta 90
_cell_angle_gamma 90
_cell_formula_units_Z 2
_cell_length_a 11.44
_cell_length_b 11.99
_cell_length_c 3.65
_cell_volume 500.654
_citation_journal_id_ASTM DIDARL
_cod_data_source_file Ludwig_DIDARL_1998_706.cif
_cod_data_source_block Ca7Ga1.34N4
_cod_original_cell_volume 500.6544
_cod_database_code 1534070

loop_
_symmetry_equiv_pos_as_xyz
x,y,z
-x,-y,z
x+1/2,-y+1/2,-z
-x+1/2,y+1/2,-z
-x,-y,-z
x,y,-z
-x-1/2,y-1/2,z
x-1/2,-y-1/2,z

loop_
_atom_site_label
_atom_site_type_symbol
_atom_site_fract_x
_atom_site_fract_y
_atom_site_fract_z
_atom_site_occupancy
_atom_site_U_iso_or_equiv
N1 N 0.0999 0.3646 0.5 1 0.0
N2 N 0.3296 0.1392 0 1 0.0
Ca4 Ca 0 0.5 0 1 0.0
Ca1 Ca 0.2641 0.01587 0.5 1 0.0
Ga1 Ga 0 0 0.1128 0.31 0.0
Ca3 Ca 0.1626 0.25185 0 1 0.0
Ca2 Ca 0.42212 0.23744 0.5 1 0.0
Ga2 Ga 0 0 0.328 0.36 0.0
